data_1542525
loop_
_publ_author_name
'Hammer, Niels'
'Leth, Lars A.'
'Stiller, Julian'
'Jensen, Magnus E.'
'J\/orgensen, Karl Anker'

_publ_section_title
;
 Oxadendralenes in asymmetric organocatalysis for the construction of
 tetrahydroisochromenes
;
_journal_issue 6
_journal_name_full 'Chem. Sci.'
_journal_page_first 3649
_journal_paper_doi 10.1039/C6SC00185H
_journal_volume 7
_journal_year 2016
_chemical_absolute_configuration unk
_chemical_formula_moiety 'C20 H24 O3'
_chemical_formula_sum 'C20 H24 O3'
_chemical_formula_weight 312.41
_space_group_crystal_system orthorhombic
_space_group_IT_number 19
_space_group_name_Hall 'P 2ac 2ab'
_space_group_name_H-M_alt 'P 21 21 21'
_symmetry_Int_Tables_number 19
_symmetry_space_group_name_Hall 'P 2ac 2ab'
_symmetry_space_group_name_H-M 'P 21 21 21'
_atom_sites_solution_primary direct
_audit_creation_date 2015-07-30
_audit_creation_method
;
Olex2 1.2
(compiled 2015.01.26 svn.r3150 for OlexSys, GUI svn.r4998)
;
_audit_update_record
;
2015-08-19 deposited with the CCDC.
2016-02-17 downloaded from the CCDC.
;
_cell_angle_alpha 90
_cell_angle_beta 90
_cell_angle_gamma 90
_cell_formula_units_Z 4
_cell_length_a 8.6911(5)
_cell_length_b 9.1112(4)
_cell_length_c 21.5901(10)
_cell_measurement_reflns_used 4024
_cell_measurement_temperature 100.01(16)
_cell_measurement_theta_max 21.6580
_cell_measurement_theta_min 2.4900
_cell_volume 1709.64(15)
_computing_cell_refinement
;
CrysAlisPro, Agilent Technologies,
Version 1.171.37.35 (release 13-08-2014 CrysAlis171 .NET)
(compiled Aug 13 2014,18:06:01)
;
_computing_data_collection
;
CrysAlisPro, Agilent Technologies,
Version 1.171.37.35 (release 13-08-2014 CrysAlis171 .NET)
(compiled Aug 13 2014,18:06:01)
;
_computing_data_reduction
;
CrysAlisPro, Agilent Technologies,
Version 1.171.37.35 (release 13-08-2014 CrysAlis171 .NET)
(compiled Aug 13 2014,18:06:01)
;
_computing_molecular_graphics 'Olex2 (Dolomanov et al., 2009)'
_computing_publication_material 'Olex2 (Dolomanov et al., 2009)'
_computing_structure_refinement 'ShelXL (Sheldrick, 2008)'
_computing_structure_solution 'ShelXT (Sheldrick, 2015)'
_diffrn_ambient_environment N~2~
_diffrn_ambient_temperature 100.01(16)
_diffrn_detector 'CCD plate'
_diffrn_detector_area_resol_mean 10.3590
_diffrn_detector_type Atlas
_diffrn_measured_fraction_theta_full 0.9373
_diffrn_measured_fraction_theta_max 0.9348
_diffrn_measurement_details
;
  1 omega   34.00  106.00   1.0000   50.0000
omega____ theta____ kappa____ phi______ frames
    -       18.5695 -178.0000  -90.0000 72

  2 omega  -54.00   47.00   1.0000   50.0000
omega____ theta____ kappa____ phi______ frames
    -       18.5695  -57.0000  -30.0000 101

  3 omega -100.00   21.00   1.0000   50.0000
omega____ theta____ kappa____ phi______ frames
    -      -19.6633  -19.0000   90.0000 121

  4 omega  -14.00   95.00   1.0000   50.0000
omega____ theta____ kappa____ phi______ frames
    -       18.5695   77.0000    0.0000 109

  5 omega  -54.00   41.00   1.0000   50.0000
omega____ theta____ kappa____ phi______ frames
    -       18.5695  -57.0000 -120.0000 95

  6 omega  -48.00   53.00   1.0000   50.0000
omega____ theta____ kappa____ phi______ frames
    -      -19.6633   57.0000   90.0000 101
;
_diffrn_measurement_device 'four-circle diffractometer'
_diffrn_measurement_device_type 'SuperNova, Single source at offset, Atlas'
_diffrn_measurement_method '\w scans'
_diffrn_orient_matrix_UB_11 -0.0704116000
_diffrn_orient_matrix_UB_12 -0.0325118000
_diffrn_orient_matrix_UB_13 0.0093798000
_diffrn_orient_matrix_UB_21 -0.0381354000
_diffrn_orient_matrix_UB_22 0.0680685000
_diffrn_orient_matrix_UB_23 -0.0042802000
_diffrn_orient_matrix_UB_31 -0.0159520000
_diffrn_orient_matrix_UB_32 -0.0191569000
_diffrn_orient_matrix_UB_33 -0.0311867000
_diffrn_radiation_monochromator mirror
_diffrn_radiation_probe x-ray
_diffrn_radiation_type 'Mo K\a'
_diffrn_radiation_wavelength 0.71073
_diffrn_reflns_av_R_equivalents 0.1353
_diffrn_reflns_av_unetI/netI 0.1716
_diffrn_reflns_limit_h_max 12
_diffrn_reflns_limit_h_min -13
_diffrn_reflns_limit_k_max 13
_diffrn_reflns_limit_k_min -13
_diffrn_reflns_limit_l_max 31
_diffrn_reflns_limit_l_min -30
_diffrn_reflns_number 32900
_diffrn_reflns_theta_full 32.7898
_diffrn_reflns_theta_max 32.79
_diffrn_reflns_theta_min 2.43
_diffrn_source 'SuperNova (Mo) X-ray Source'
_exptl_absorpt_coefficient_mu 0.080
_exptl_absorpt_correction_T_max 1.00000
_exptl_absorpt_correction_T_min 0.27084
_exptl_absorpt_correction_type multi-scan
_exptl_absorpt_process_details
;
CrysAlisPro, Agilent Technologies,
Version 1.171.37.35 (release 13-08-2014 CrysAlis171 .NET)
(compiled Aug 13 2014,18:06:01)
Empirical absorption correction using spherical harmonics,
 implemented in SCALE3 ABSPACK scaling algorithm.
;
_exptl_crystal_colour yellowish
_exptl_crystal_density_diffrn 1.2137
_exptl_crystal_description block
_exptl_crystal_F_000 672.3406
_exptl_crystal_recrystallization_method 'Re-crystallisation from solvent: pentane/ethylacetate'
_refine_diff_density_max 0.5989
_refine_diff_density_min -0.6658
_refine_diff_density_rms 0.1560
_refine_ls_abs_structure_details 'Flack, H. D. (1983). Acta Cryst. A39, 876-881.'
_refine_ls_abs_structure_Flack -1.7(7)
_refine_ls_d_res_high 0.6562
_refine_ls_d_res_low 8.3944
_refine_ls_goodness_of_fit_ref 0.9793
_refine_ls_hydrogen_treatment constr
_refine_ls_matrix_type full
_refine_ls_number_constraints 42
_refine_ls_number_parameters 210
_refine_ls_number_reflns 5923
_refine_ls_number_restraints 0
_refine_ls_restrained_S_all 0.9793
_refine_ls_R_factor_all 0.1907
_refine_ls_R_factor_gt 0.0698
_refine_ls_shift/su_max 0.0129
_refine_ls_shift/su_mean 0.0005
_refine_ls_structure_factor_coef Fsqd
_refine_ls_weighting_details 'w=1/[\s^2^(Fo^2^)+(0.1P)^2^] where P=(Fo^2^+2Fc^2^)/3'
_refine_ls_weighting_scheme calc
_refine_ls_wR_factor_gt 0.1552
_refine_ls_wR_factor_ref 0.2308
_reflns_Friedel_coverage 0.907
_reflns_limit_h_max 13
_reflns_limit_h_min -13
_reflns_limit_k_max 13
_reflns_limit_k_min -13
_reflns_limit_l_max 31
_reflns_limit_l_min -31
_reflns_number_gt 2787
_reflns_number_total 5923
_reflns_threshold_expression I>=2u(I)
_cod_data_source_file c6sc00185h2.cif
_cod_data_source_block exp_2648
_cod_depositor_comments 'Adding full bibliography for 1542521--1542526.cif.'
_cod_original_cell_volume 1709.64(14)
_cod_original_sg_symbol_Hall ' P 2ac 2ab'
_cod_database_code 1542525
_chemical_oxdiff_formula C20H24O3
_reflns_odcompleteness_completeness 99.90
_reflns_odcompleteness_iscentric 1
_reflns_odcompleteness_theta 26.32
_olex2_refinement_description
;
1. Fixed Uiso
 At 1.2 times of:
  All C(H) groups, All C(H,H) groups
 At 1.5 times of:
  All C(H,H,H) groups, All O(H) groups
2.a Ternary CH refined with riding coordinates:
 C006(H006), C00C(H00C), C00E(H00E), C00G(H00G), C00H(H00H)
2.b Secondary CH2 refined with riding coordinates:
 C00F(H00D,H00F), C00K(H00M,H00N)
2.c Aromatic/amide H refined with riding coordinates:
 C005(H005), C007(H007), C008(H008), C00A(H00A), C00B(H00B), C00J(H00L),
 C00L(H00O), C00M(H00P)
2.d Idealised Me refined as rotating group:
 C00I(H00I,H00J,H00K), C00N(H00Q,H00R,H00S)
2.e Idealised tetrahedral OH refined as rotating group:
 O003(H003)
;
_olex2_submission_special_instructions 'No special instructions were received'

loop_
_space_group_symop_id
_space_group_symop_operation_xyz
1 x,y,z
2 x+1/2,-y+1/2,-z
3 -x,y+1/2,-z+1/2
4 -x+1/2,-y,z+1/2

loop_
_atom_site_label
_atom_site_type_symbol
_atom_site_fract_x
_atom_site_fract_y
_atom_site_fract_z
_atom_site_U_iso_or_equiv
_atom_site_adp_type
_atom_site_occupancy
_atom_site_refinement_flags_posn
O001 O 0.0304(3) 0.4144(2) 0.24406(10) 0.0323(5) Uani 1.000000 .
O002 O 0.6391(3) 0.8617(2) 0.35954(11) 0.0375(6) Uani 1.000000 .
O003 O 0.7778(3) 0.6972(2) 0.29921(11) 0.0386(6) Uani 1.000000 .
C004 C 0.4312(4) 0.6971(3) 0.33676(15) 0.0291(7) Uani 1.000000 .
C005 C 0.0838(4) 0.5296(3) 0.26450(14) 0.0293(7) Uani 1.000000 .
C006 C 0.7403(4) 0.7347(3) 0.35941(15) 0.0325(7) Uani 1.000000 .
C007 C 0.2797(4) 0.6766(3) 0.31191(14) 0.0298(7) Uani 1.000000 .
C008 C 0.4923(4) 0.8318(4) 0.34215(15) 0.0334(7) Uani 1.000000 .
C009 C 0.2165(4) 0.5410(3) 0.30554(14) 0.0282(7) Uani 1.000000 .
C00A C 0.1425(4) 0.1668(3) 0.35801(15) 0.0343(8) Uani 1.000000 .
C00B C 0.0723(4) 0.3834(4) 0.41313(14) 0.0341(8) Uani 1.000000 .
C00C C 0.5258(4) 0.5614(3) 0.34987(14) 0.0267(7) Uani 1.000000 .
C00D C 0.1635(4) 0.3158(3) 0.36830(14) 0.0292(7) Uani 1.000000 .
C00E C 0.2856(4) 0.4037(3) 0.33349(14) 0.0269(7) Uani 1.000000 .
C00F C 0.5157(4) 0.2983(3) 0.39160(15) 0.0304(7) Uani 1.000000 .
C00G C 0.6641(4) 0.6040(3) 0.39043(14) 0.0287(7) Uani 1.000000 .
C00H C 0.4234(4) 0.4386(3) 0.37680(14) 0.0273(7) Uani 1.000000 .
C00I C 0.6086(4) 0.2355(3) 0.33764(16) 0.0358(8) Uani 1.000000 .
C00J C -0.0568(4) 0.1558(4) 0.43450(17) 0.0450(10) Uani 1.000000 .
C00K C 0.6216(4) 0.6376(4) 0.45788(14) 0.0366(8) Uani 1.000000 .
C00L C 0.0329(5) 0.0872(4) 0.39095(16) 0.0432(9) Uani 1.000000 .
C00M C -0.0374(4) 0.3054(4) 0.44580(17) 0.0403(9) Uani 1.000000 .
C00N C 0.7530(5) 0.6937(4) 0.49802(16) 0.0453(10) Uani 1.000000 .
H00B H 0.0855(4) 0.4829(4) 0.42121(14) 0.0409(9) Uiso 1.000000 R
H00p H -0.0980(4) 0.3525(4) 0.47520(17) 0.0483(10) Uiso 1.000000 R
H00l H -0.1303(4) 0.1028(4) 0.45640(17) 0.0540(11) Uiso 1.000000 R
H00o H 0.0204(5) -0.0126(4) 0.38343(16) 0.0518(11) Uiso 1.000000 R
H00A H 0.2027(4) 0.1192(3) 0.32859(15) 0.0412(9) Uiso 1.000000 R
H003 H 0.832(4) 0.762(2) 0.2840(7) 0.0579(9) Uiso 1.000000 GR
H005 H 0.0356(4) 0.6165(3) 0.25286(14) 0.0352(9) Uiso 1.000000 R
H006 H 0.8348(4) 0.7592(3) 0.38193(15) 0.0390(9) Uiso 1.000000 R
H007 H 0.2231(4) 0.7583(3) 0.29982(14) 0.0357(8) Uiso 1.000000 R
H008 H 0.4288(4) 0.9112(4) 0.33324(15) 0.0401(9) Uiso 1.000000 R
H00C H 0.5664(4) 0.5262(3) 0.31020(14) 0.0320(8) Uiso 1.000000 R
H00E H 0.3238(4) 0.3426(3) 0.29948(14) 0.0323(8) Uiso 1.000000 R
H00d H 0.5858(4) 0.3195(3) 0.42540(15) 0.0365(9) Uiso 1.000000 R
H00f H 0.4446(4) 0.2235(3) 0.40591(15) 0.0365(9) Uiso 1.000000 R
H00G H 0.7372(4) 0.5221(3) 0.39022(14) 0.0344(8) Uiso 1.000000 R
H00H H 0.3809(4) 0.4749(3) 0.41594(14) 0.0328(8) Uiso 1.000000 R
H00i H 0.5411(6) 0.215(2) 0.3035(4) 0.0538(12) Uiso 1.000000 GR
H00j H 0.6852(18) 0.3053(11) 0.3251(7) 0.0538(12) Uiso 1.000000 GR
H00k H 0.658(2) 0.1462(14) 0.3505(4) 0.0538(12) Uiso 1.000000 GR
H00m H 0.5401(4) 0.7102(4) 0.45809(14) 0.0439(10) Uiso 1.000000 R
H00n H 0.5810(4) 0.5489(4) 0.47657(14) 0.0439(10) Uiso 1.000000 R
H00q H 0.780(2) 0.7914(11) 0.4854(8) 0.0679(14) Uiso 1.000000 GR
H00r H 0.7213(11) 0.695(3) 0.5406(2) 0.0679(14) Uiso 1.000000 GR
H00s H 0.8406(11) 0.6304(16) 0.4934(9) 0.0679(14) Uiso 1.000000 GR

loop_
_atom_site_aniso_label
_atom_site_aniso_U_11
_atom_site_aniso_U_22
_atom_site_aniso_U_33
_atom_site_aniso_U_12
_atom_site_aniso_U_13
_atom_site_aniso_U_23
O001 0.0321(13) 0.0313(12) 0.0336(11) 0.0009(11) -0.0038(10) -0.0038(10)
O002 0.0304(13) 0.0242(11) 0.0580(15) -0.0014(11) -0.0032(11) -0.0031(11)
O003 0.0368(14) 0.0349(13) 0.0441(13) -0.0044(12) 0.0080(11) 0.0069(11)
C004 0.0301(17) 0.0236(15) 0.0336(16) 0.0000(14) 0.0019(14) -0.0005(13)
C005 0.0266(17) 0.0255(16) 0.0358(17) 0.0034(14) 0.0015(14) 0.0008(13)
C006 0.0280(18) 0.0289(16) 0.0406(18) -0.0010(15) -0.0005(15) 0.0001(14)
C007 0.0265(16) 0.0237(15) 0.0391(18) 0.0046(14) 0.0036(14) 0.0022(13)
C008 0.0294(18) 0.0242(16) 0.0467(19) 0.0056(14) 0.0008(15) 0.0001(14)
C009 0.0282(16) 0.0254(15) 0.0308(16) 0.0030(13) 0.0032(14) -0.0008(13)
C00A 0.038(2) 0.0294(17) 0.0355(17) -0.0058(16) -0.0105(15) 0.0022(14)
C00B 0.0314(18) 0.0333(18) 0.0374(17) 0.0016(16) -0.0018(15) 0.0041(14)
C00C 0.0260(16) 0.0215(14) 0.0325(16) 0.0004(13) 0.0021(13) -0.0006(12)
C00D 0.0292(17) 0.0268(15) 0.0316(16) -0.0019(14) -0.0069(13) 0.0037(13)
C00E 0.0269(16) 0.0229(15) 0.0311(15) -0.0009(13) -0.0023(14) -0.0012(13)
C00F 0.0275(17) 0.0256(16) 0.0381(18) -0.0024(14) -0.0019(14) 0.0061(13)
C00G 0.0263(16) 0.0242(15) 0.0356(16) -0.0005(13) 0.0006(13) 0.0011(13)
C00H 0.0254(16) 0.0251(15) 0.0315(15) 0.0022(13) 0.0016(14) 0.0028(13)
C00I 0.039(2) 0.0241(15) 0.0445(19) 0.0078(15) -0.0044(17) -0.0003(14)
C00J 0.038(2) 0.054(2) 0.0430(19) -0.0147(19) -0.0070(18) 0.0187(18)
C00K 0.037(2) 0.0380(18) 0.0352(17) -0.0041(17) -0.0001(15) -0.0051(15)
C00L 0.050(2) 0.0357(19) 0.044(2) -0.0125(18) -0.0145(18) 0.0101(16)
C00M 0.0334(19) 0.046(2) 0.0413(19) 0.0016(18) 0.0024(15) 0.0109(16)
C00N 0.045(2) 0.049(2) 0.041(2) -0.005(2) -0.0070(17) -0.0042(17)

loop_
_atom_type_symbol
_atom_type_scat_dispersion_real
_atom_type_scat_dispersion_imag
_atom_type_scat_Cromer_Mann_a1
_atom_type_scat_Cromer_Mann_a2
_atom_type_scat_Cromer_Mann_a3
_atom_type_scat_Cromer_Mann_a4
_atom_type_scat_Cromer_Mann_b1
_atom_type_scat_Cromer_Mann_b2
_atom_type_scat_Cromer_Mann_b3
_atom_type_scat_Cromer_Mann_b4
_atom_type_scat_Cromer_Mann_c
_atom_type_scat_source
_atom_type_scat_dispersion_source
H 0.00000 0.00000 0.49300 0.32291 0.14019 0.04081 10.51090 26.12570 3.14236 57.79970 0.0030380000826 'International Tables Volume C Table 6.1.1.4 (pp. 500-502)' 'Henke, Gullikson and Davis, At. Data and Nucl. Data Tables, 1993, 54, 2'
C 0.00347 0.00161 2.31000 1.02000 1.58860 0.86500 20.84390 10.20750 0.56870 51.65120 0.215599998832 'International Tables Volume C Table 6.1.1.4 (pp. 500-502)' 'Henke, Gullikson and Davis, At. Data and Nucl. Data Tables, 1993, 54, 2'
O 0.01158 0.00611 3.04850 2.28680 1.54630 0.86700 13.27710 5.70110 0.32390 32.90890 0.250800013542 'International Tables Volume C Table 6.1.1.4 (pp. 500-502)' 'Henke, Gullikson and Davis, At. Data and Nucl. Data Tables, 1993, 54, 2'

loop_
_geom_angle_atom_site_label_1
_geom_angle_atom_site_label_2
_geom_angle_atom_site_label_3
_geom_angle
C008 O002 C006 114.1(2)
H003 O003 C006 109.5
C008 C004 C007 121.0(3)
C00C C004 C007 117.6(3)
C00C C004 C008 121.1(3)
C009 C005 O001 125.3(3)
H005 C005 O001 117.37(18)
H005 C005 C009 117.37(17)
O003 C006 O002 110.0(3)
C00G C006 O002 111.1(3)
C00G C006 O003 108.8(3)
H006 C006 O002 108.97(16)
H006 C006 O003 108.97(19)
H006 C006 C00G 108.97(17)
C009 C007 C004 121.8(3)
H007 C007 C004 119.08(17)
H007 C007 C009 119.08(19)
C004 C008 O002 125.3(3)
H008 C008 O002 117.33(17)
H008 C008 C004 117.3(2)
C007 C009 C005 116.5(3)
C00E C009 C005 119.8(3)
C00E C009 C007 123.4(3)
C00L C00A C00D 121.2(4)
H00A C00A C00D 119.4(2)
H00A C00A C00L 119.4(2)
C00M C00B C00D 121.3(3)
H00B C00B C00D 119.36(19)
H00B C00B C00M 119.4(2)
C00G C00C C004 109.0(2)
C00H C00C C004 110.5(3)
C00H C00C C00G 114.8(2)
H00C C00C C004 107.42(17)
H00C C00C C00G 107.42(16)
H00C C00C C00H 107.42(16)
C00B C00D C00A 117.9(3)
C00E C00D C00A 121.7(3)
C00E C00D C00B 120.3(3)
C00D C00E C009 110.7(3)
C00H C00E C009 112.2(2)
C00H C00E C00D 110.3(2)
H00E C00E C009 107.82(16)
H00E C00E C00D 107.82(17)
H00E C00E C00H 107.82(16)
C00I C00F C00H 115.3(3)
H00d C00F C00H 108.45(16)
H00d C00F C00I 108.45(18)
H00f C00F C00H 108.45(17)
H00f C00F C00I 108.45(17)
H00f C00F H00d 107.5
C00C C00G C006 106.7(2)
C00K C00G C006 111.6(3)
C00K C00G C00C 113.8(3)
H00G C00G C006 108.19(17)
H00G C00G C00C 108.19(16)
H00G C00G C00K 108.19(18)
C00E C00H C00C 111.5(2)
C00F C00H C00C 112.3(3)
C00F C00H C00E 110.9(2)
H00H C00H C00C 107.30(16)
H00H C00H C00E 107.30(16)
H00H C00H C00F 107.30(17)
H00i C00I C00F 109.5
H00j C00I C00F 109.5
H00j C00I H00i 109.5
H00k C00I C00F 109.5
H00k C00I H00i 109.5
H00k C00I H00j 109.5
C00M C00J C00L 119.7(3)
H00l C00J C00L 120.1(2)
H00l C00J C00M 120.1(2)
C00N C00K C00G 115.3(3)
H00m C00K C00G 108.45(18)
H00m C00K C00N 108.5(2)
H00n C00K C00G 108.45(18)
H00n C00K C00N 108.5(2)
H00n C00K H00m 107.5
C00J C00L C00A 120.1(4)
H00o C00L C00A 119.9(2)
H00o C00L C00J 119.9(2)
C00J C00M C00B 119.8(4)
H00p C00M C00B 120.1(2)
H00p C00M C00J 120.1(2)
H00q C00N C00K 109.5
H00r C00N C00K 109.5
H00r C00N H00q 109.5
H00s C00N C00K 109.5
H00s C00N H00q 109.5
H00s C00N H00r 109.5

loop_
_geom_bond_atom_site_label_1
_geom_bond_atom_site_label_2
_geom_bond_distance
O001 C005 1.230(4)
O002 C006 1.453(4)
O002 C008 1.358(4)
O003 C006 1.383(4)
O003 H003 0.8200
C004 C007 1.434(4)
C004 C008 1.342(4)
C004 C00C 1.512(4)
C005 C009 1.458(4)
C005 H005 0.9300
C006 C00G 1.518(4)
C006 H006 0.9800
C007 C009 1.359(4)
C007 H007 0.9300
C008 H008 0.9300
C009 C00E 1.513(4)
C00A C00D 1.388(4)
C00A C00L 1.392(5)
C00A H00A 0.9300
C00B C00D 1.394(5)
C00B C00M 1.382(5)
C00B H00B 0.9300
C00C C00G 1.537(4)
C00C C00H 1.544(4)
C00C H00C 0.9800
C00D C00E 1.527(4)
C00E C00H 1.552(4)
C00E H00E 0.9800
C00F C00H 1.543(4)
C00F C00I 1.529(5)
C00F H00d 0.9700
C00F H00f 0.9700
C00G C00K 1.533(4)
C00G H00G 0.9800
C00H H00H 0.9800
C00I H00i 0.9600
C00I H00j 0.9600
C00I H00k 0.9600
C00J C00L 1.372(5)
C00J C00M 1.395(5)
C00J H00l 0.9300
C00K C00N 1.522(5)
C00K H00m 0.9700
C00K H00n 0.9700
C00L H00o 0.9300
C00M H00p 0.9300
C00N H00q 0.9600
C00N H00r 0.9600
C00N H00s 0.9600
